data_7218724
loop_
_publ_author_name
'Biradar, Siddanagouda'
'Shigemitsu, Yasuhiro'
'Kubota, Yasuhiro'
'Funabiki, Kazumasa'
'Sato, Hiroyasu'
'Matsui, Masaki'

_publ_section_title
;
 Effects of the alkyl group in (dialkylamino)perfluorophenazines on the
 melting point and fluorescence properties
;
_journal_issue 103
_journal_name_full 'RSC Adv.'
_journal_page_first 59387
_journal_paper_doi 10.1039/C4RA09342A
_journal_volume 4
_journal_year 2014
_chemical_formula_moiety 'C14 H6 F7 N3'
_chemical_formula_sum 'C14 H6 F7 N3'
_chemical_formula_weight 349.21
_space_group_IT_number 14
_symmetry_cell_setting monoclinic
_symmetry_Int_Tables_number 14
_symmetry_space_group_name_Hall '-P 2ybc'
_symmetry_space_group_name_H-M 'P 1 21/c 1'
_atom_sites_solution_hydrogens geom
_atom_sites_solution_primary direct
_atom_sites_solution_secondary difmap
_cell_angle_alpha 90.0000
_cell_angle_beta 94.408(7)
_cell_angle_gamma 90.0000
_cell_formula_units_Z 8
_cell_length_a 21.7935(6)
_cell_length_b 4.37356(11)
_cell_length_c 26.8772(7)
_cell_measurement_reflns_used 26384
_cell_measurement_temperature 93
_cell_measurement_theta_max 68.24
_cell_measurement_theta_min 3.74
_cell_volume 2554.23(12)
_computing_cell_refinement 'RAPID AUTO'
_computing_data_collection 'RAPID AUTO (Rigaku, ????)'
_computing_data_reduction 'RAPID AUTO'
_computing_molecular_graphics 'CrystalStructure 4.1'
_computing_publication_material 'CrystalStructure 4.1 (Rigaku, 2013)'
_computing_structure_refinement 'SHELXL97 (Sheldrick, 2008)'
_computing_structure_solution 'Il Milione (Burla, et al., 2007)'
_diffrn_ambient_temperature 93
_diffrn_detector_area_resol_mean 10.000
_diffrn_measured_fraction_theta_full 0.996
_diffrn_measured_fraction_theta_max 0.996
_diffrn_measurement_device_type 'Rigaku R-AXIS RAPID'
_diffrn_measurement_method \w
_diffrn_radiation_type 'Cu K\a'
_diffrn_radiation_wavelength 1.54187
_diffrn_reflns_av_R_equivalents 0.0450
_diffrn_reflns_limit_h_max 26
_diffrn_reflns_limit_h_min -26
_diffrn_reflns_limit_k_max 5
_diffrn_reflns_limit_k_min -5
_diffrn_reflns_limit_l_max 32
_diffrn_reflns_limit_l_min -32
_diffrn_reflns_number 26719
_diffrn_reflns_theta_full 68.24
_diffrn_reflns_theta_max 68.24
_diffrn_reflns_theta_min 3.74
_diffrn_standards_number 0
_exptl_absorpt_coefficient_mu 1.651
_exptl_absorpt_correction_T_max 0.984
_exptl_absorpt_correction_T_min 0.650
_exptl_absorpt_correction_type multi-scan
_exptl_absorpt_process_details 'ABSCOR (Rigaku, 1995)'
_exptl_crystal_colour red
_exptl_crystal_density_diffrn 1.816
_exptl_crystal_density_method 'not measured'
_exptl_crystal_description needle
_exptl_crystal_F_000 1392.00
_exptl_crystal_size_max 0.340
_exptl_crystal_size_mid 0.080
_exptl_crystal_size_min 0.010
_refine_diff_density_max 0.37
_refine_diff_density_min -0.36
_refine_ls_extinction_method none
_refine_ls_goodness_of_fit_ref 1.100
_refine_ls_hydrogen_treatment constr
_refine_ls_number_parameters 437
_refine_ls_number_reflns 4664
_refine_ls_number_restraints 0
_refine_ls_R_factor_gt 0.0542
_refine_ls_shift/su_max 0.000
_refine_ls_structure_factor_coef Fsqd
_refine_ls_weighting_details 'w = 1/[\s^2^(Fo^2^)+(0.0580P)^2^+8.6095P] where P=(Fo^2^+2Fc^2^)/3'
_refine_ls_weighting_scheme calc
_refine_ls_wR_factor_ref 0.1728
_reflns_number_gt 3921
_reflns_number_total 4664
_reflns_threshold_expression F^2^>2.0\s(F^2^)
_cod_data_source_file c4ra09342a2.cif
_cod_data_source_block GIFU_Univ.
_cod_original_cell_volume 2554.23(11)
_cod_database_code 7218724

loop_
_symmetry_equiv_pos_site_id
_symmetry_equiv_pos_as_xyz
1 +X,+Y,+Z
2 -X,1/2+Y,1/2-Z
3 -X,-Y,-Z
4 +X,1/2-Y,1/2+Z

loop_
_atom_site_label
_atom_site_type_symbol
_atom_site_fract_x
_atom_site_fract_y
_atom_site_fract_z
_atom_site_U_iso_or_equiv
_atom_site_adp_type
_atom_site_occupancy
_atom_site_symmetry_multiplicity
_atom_site_calc_flag
_atom_site_refinement_flags
F1 F 0.56043(10) 1.2755(6) 0.00075(8) 0.0378(6) Uani 1 4 d .
F2 F 0.71329(10) 0.5318(6) 0.04539(8) 0.0370(5) Uani 1 4 d .
F3 F 0.74218(10) 0.4933(5) -0.04863(8) 0.0372(6) Uani 1 4 d .
F4 F 0.69806(10) 0.7631(5) -0.22159(8) 0.0345(5) Uani 1 4 d .
F5 F 0.63156(11) 1.1005(6) -0.29154(8) 0.0404(6) Uani 1 4 d .
F6 F 0.54715(10) 1.5012(6) -0.26524(8) 0.0371(5) Uani 1 4 d .
F7 F 0.52118(10) 1.5604(5) -0.16865(8) 0.0358(5) Uani 1 4 d .
F8 F 0.94549(9) 0.9528(5) 0.23970(8) 0.0313(5) Uani 1 4 d .
F9 F 0.79419(10) 0.3098(5) 0.30389(7) 0.0316(5) Uani 1 4 d .
F10 F 0.76171(9) 0.1026(5) 0.21369(8) 0.0317(5) Uani 1 4 d .
F11 F 0.79954(9) 0.0290(5) 0.04032(8) 0.0309(5) Uani 1 4 d .
F12 F 0.86230(10) 0.2211(5) -0.03712(7) 0.0328(5) Uani 1 4 d .
F13 F 0.94842(10) 0.6587(5) -0.02425(7) 0.0323(5) Uani 1 4 d .
F14 F 0.97968(9) 0.8967(5) 0.06720(8) 0.0309(5) Uani 1 4 d .
N1 N 0.58383(13) 1.2235(8) -0.09525(11) 0.0285(7) Uani 1 4 d .
N2 N 0.67880(13) 0.8236(8) -0.12245(11) 0.0280(7) Uani 1 4 d .
N3 N 0.62425(15) 0.9111(9) 0.07670(12) 0.0379(8) Uani 1 4 d .
N4 N 0.91945(13) 0.7174(7) 0.14816(11) 0.0238(6) Uani 1 4 d .
N5 N 0.82281(13) 0.2765(7) 0.13332(11) 0.0238(6) Uani 1 4 d .
N6 N 0.88730(14) 0.7363(8) 0.32360(11) 0.0330(8) Uani 1 4 d .
C1 C 0.60424(16) 1.0726(10) -0.01037(14) 0.0299(8) Uani 1 4 d .
C2 C 0.63595(16) 0.9123(10) 0.02714(14) 0.0308(9) Uani 1 4 d .
C3 C 0.68368(17) 0.7132(9) 0.01106(14) 0.0305(8) Uani 1 4 d .
C4 C 0.69771(16) 0.6891(9) -0.03684(14) 0.0284(8) Uani 1 4 d .
C5 C 0.66488(16) 0.8545(9) -0.07560(14) 0.0273(8) Uani 1 4 d .
C6 C 0.61611(16) 1.0515(9) -0.06145(14) 0.0274(8) Uani 1 4 d .
C7 C 0.65578(16) 0.9610(9) -0.20828(14) 0.0291(8) Uani 1 4 d .
C8 C 0.62290(17) 1.1263(10) -0.24297(13) 0.0308(9) Uani 1 4 d .
C9 C 0.57723(17) 1.3330(10) -0.22913(14) 0.0308(8) Uani 1 4 d .
C10 C 0.56503(16) 1.3642(9) -0.18088(14) 0.0293(8) Uani 1 4 d .
C11 C 0.59805(16) 1.1934(9) -0.14292(13) 0.0267(8) Uani 1 4 d .
C12 C 0.64527(16) 0.9913(9) -0.15660(13) 0.0275(8) Uani 1 4 d .
C13 C 0.67439(18) 0.9577(11) 0.11555(14) 0.0374(10) Uani 1 4 d .
C14 C 0.56428(19) 0.9978(14) 0.09191(16) 0.0511(13) Uani 1 4 d .
C15 C 0.90170(16) 0.7319(9) 0.23457(13) 0.0261(8) Uani 1 4 d .
C16 C 0.87193(16) 0.6412(9) 0.27623(13) 0.0254(8) Uani 1 4 d .
C17 C 0.82315(16) 0.4221(9) 0.26550(13) 0.0255(8) Uani 1 4 d .
C18 C 0.80674(15) 0.3108(9) 0.21974(13) 0.0252(8) Uani 1 4 d .
C19 C 0.83853(15) 0.3991(8) 0.17745(13) 0.0236(7) Uani 1 4 d .
C20 C 0.88803(15) 0.6184(8) 0.18618(13) 0.0238(7) Uani 1 4 d .
C21 C 0.84238(16) 0.2483(9) 0.04706(14) 0.0258(8) Uani 1 4 d .
C22 C 0.87308(16) 0.3428(9) 0.00850(13) 0.0255(8) Uani 1 4 d .
C23 C 0.91992(16) 0.5683(9) 0.01578(13) 0.0265(8) Uani 1 4 d .
C24 C 0.93475(16) 0.6879(9) 0.06125(13) 0.0261(8) Uani 1 4 d .
C25 C 0.90334(15) 0.5939(8) 0.10336(13) 0.0235(7) Uani 1 4 d .
C26 C 0.85539(15) 0.3718(9) 0.09560(13) 0.0235(7) Uani 1 4 d .
C27 C 0.84285(18) 0.7706(10) 0.36163(14) 0.0341(9) Uani 1 4 d .
C28 C 0.94975(17) 0.8448(11) 0.33908(14) 0.0350(9) Uani 1 4 d .
H13A H 0.67392 1.17006 0.12717 0.0448 Uiso 1 4 calc R
H13B H 0.71388 0.91464 0.10184 0.0448 Uiso 1 4 calc R
H13C H 0.6689 0.81976 0.14359 0.0448 Uiso 1 4 calc R
H14A H 0.53221 0.91814 0.06779 0.0613 Uiso 1 4 calc R
H14B H 0.56137 1.22117 0.09323 0.0613 Uiso 1 4 calc R
H14C H 0.55873 0.91256 0.12499 0.0613 Uiso 1 4 calc R
H27A H 0.84692 0.59808 0.38491 0.0409 Uiso 1 4 calc R
H27B H 0.80101 0.77467 0.34542 0.0409 Uiso 1 4 calc R
H27C H 0.85095 0.96202 0.37993 0.0409 Uiso 1 4 calc R
H28A H 0.95237 1.06498 0.33285 0.0420 Uiso 1 4 calc R
H28B H 0.97958 0.73698 0.31997 0.0420 Uiso 1 4 calc R
H28C H 0.9589 0.80461 0.37475 0.0420 Uiso 1 4 calc R

loop_
_atom_site_aniso_label
_atom_site_aniso_U_11
_atom_site_aniso_U_22
_atom_site_aniso_U_33
_atom_site_aniso_U_12
_atom_site_aniso_U_13
_atom_site_aniso_U_23
F1 0.0292(11) 0.0509(15) 0.0340(12) 0.0039(11) 0.0075(9) -0.0082(11)
F2 0.0366(12) 0.0399(14) 0.0339(12) -0.0038(11) -0.0025(9) 0.0052(10)
F3 0.0349(12) 0.0367(14) 0.0399(13) 0.0089(11) 0.0021(10) -0.0017(10)
F4 0.0314(11) 0.0363(13) 0.0371(12) 0.0018(10) 0.0107(9) -0.0091(10)
F5 0.0444(13) 0.0489(15) 0.0284(11) -0.0021(12) 0.0071(10) -0.0027(11)
F6 0.0378(12) 0.0384(13) 0.0343(12) -0.0010(11) -0.0028(10) 0.0041(10)
F7 0.0299(11) 0.0361(13) 0.0413(12) 0.0091(10) 0.0031(9) -0.0027(10)
F8 0.0297(11) 0.0325(12) 0.0315(11) -0.0077(10) 0.0014(9) -0.0027(9)
F9 0.0329(11) 0.0350(13) 0.0277(11) -0.0028(10) 0.0075(9) 0.0045(9)
F10 0.0291(11) 0.0325(12) 0.0339(11) -0.0092(10) 0.0052(9) 0.0048(10)
F11 0.0283(11) 0.0308(12) 0.0335(11) -0.0071(10) 0.0021(9) -0.0037(9)
F12 0.0349(12) 0.0366(13) 0.0270(11) -0.0003(10) 0.0021(9) -0.0045(10)
F13 0.0328(11) 0.0379(13) 0.0271(11) -0.0016(10) 0.0089(9) 0.0045(10)
F14 0.0268(11) 0.0334(12) 0.0331(11) -0.0101(10) 0.0062(9) 0.0034(10)
N1 0.0211(15) 0.0340(18) 0.0307(16) -0.0045(14) 0.0039(12) -0.0069(14)
N2 0.0216(15) 0.0312(18) 0.0312(16) -0.0018(14) 0.0026(12) -0.0034(14)
N3 0.0270(17) 0.059(2) 0.0280(16) -0.0089(17) 0.0020(13) -0.0021(16)
N4 0.0219(14) 0.0228(16) 0.0265(15) 0.0007(12) 0.0011(11) 0.0025(12)
N5 0.0213(14) 0.0232(16) 0.0269(15) -0.0000(12) 0.0022(12) 0.0034(13)
N6 0.0284(16) 0.043(2) 0.0273(16) 0.0001(15) 0.0010(13) -0.0017(15)
C1 0.0220(18) 0.036(2) 0.0319(19) -0.0023(17) 0.0060(15) -0.0062(17)
C2 0.0222(17) 0.042(2) 0.0291(19) -0.0109(17) 0.0040(14) -0.0050(17)
C3 0.0243(18) 0.034(2) 0.032(2) -0.0066(17) -0.0028(15) 0.0020(17)
C4 0.0230(18) 0.026(2) 0.036(2) -0.0003(16) 0.0019(15) -0.0042(16)
C5 0.0226(17) 0.028(2) 0.0316(19) -0.0059(16) 0.0026(14) -0.0051(16)
C6 0.0205(17) 0.030(2) 0.0320(19) -0.0036(16) 0.0023(14) -0.0036(16)
C7 0.0227(18) 0.031(2) 0.034(2) -0.0054(16) 0.0070(15) -0.0071(17)
C8 0.0301(19) 0.037(2) 0.0256(18) -0.0114(17) 0.0063(15) -0.0069(17)
C9 0.0272(19) 0.032(2) 0.0323(19) -0.0074(17) -0.0022(15) 0.0020(17)
C10 0.0241(18) 0.029(2) 0.035(2) -0.0016(16) 0.0033(15) -0.0036(17)
C11 0.0202(17) 0.030(2) 0.0297(18) -0.0040(15) 0.0024(14) -0.0051(16)
C12 0.0213(17) 0.031(2) 0.0301(19) -0.0072(16) 0.0050(14) -0.0040(16)
C13 0.032(2) 0.051(3) 0.030(2) -0.007(2) 0.0030(16) -0.0027(19)
C14 0.030(2) 0.088(4) 0.036(2) -0.006(2) 0.0087(18) 0.003(2)
C15 0.0218(17) 0.0260(19) 0.0304(19) -0.0010(15) 0.0019(14) 0.0012(15)
C16 0.0241(17) 0.0258(19) 0.0263(18) 0.0071(15) 0.0011(14) 0.0028(15)
C17 0.0252(18) 0.0264(19) 0.0253(17) 0.0059(15) 0.0050(14) 0.0069(15)
C18 0.0192(16) 0.0234(19) 0.0333(19) -0.0009(14) 0.0030(14) 0.0043(15)
C19 0.0198(16) 0.0230(18) 0.0284(18) 0.0029(14) 0.0032(13) 0.0044(15)
C20 0.0196(16) 0.0217(18) 0.0304(18) 0.0036(14) 0.0037(14) 0.0019(15)
C21 0.0212(17) 0.0233(19) 0.0327(19) 0.0002(15) 0.0006(14) -0.0004(15)
C22 0.0263(18) 0.0244(19) 0.0258(18) 0.0050(15) 0.0010(14) -0.0010(15)
C23 0.0248(18) 0.028(2) 0.0273(18) 0.0037(15) 0.0061(14) 0.0045(16)
C24 0.0211(17) 0.026(2) 0.0314(19) -0.0009(15) 0.0037(14) 0.0050(16)
C25 0.0196(16) 0.0247(19) 0.0265(18) 0.0013(15) 0.0024(13) 0.0040(15)
C26 0.0192(17) 0.0249(19) 0.0264(17) 0.0016(14) 0.0008(13) 0.0030(15)
C27 0.041(2) 0.035(2) 0.0260(19) 0.0002(19) 0.0044(16) 0.0031(17)
C28 0.033(2) 0.044(2) 0.0278(19) -0.0010(19) -0.0017(16) -0.0010(18)

loop_
_atom_type_symbol
_atom_type_description
_atom_type_scat_dispersion_real
_atom_type_scat_dispersion_imag
_atom_type_scat_source
C C 0.0181 0.0091
;
International Tables for Crystallography
(1992, Vol. C, Tables 4.2.6.8 and 6.1.1.4)
;
H H 0.0000 0.0000
;
International Tables for Crystallography
(1992, Vol. C, Table 6.1.1.4)
;
N N 0.0311 0.0180
;
International Tables for Crystallography
(1992, Vol. C, Tables 4.2.6.8 and 6.1.1.4)
;
F F 0.0727 0.0534
;
International Tables for Crystallography
(1992, Vol. C, Tables 4.2.6.8 and 6.1.1.4)
;

loop_
_geom_angle_atom_site_label_1
_geom_angle_atom_site_label_2
_geom_angle_atom_site_label_3
_geom_angle
_geom_angle_publ_flag
C6 N1 C11 116.3(3) yes
C5 N2 C12 116.1(3) yes
C2 N3 C13 120.4(3) yes
C2 N3 C14 120.7(3) yes
C13 N3 C14 113.7(3) yes
C20 N4 C25 116.0(3) yes
C19 N5 C26 115.7(3) yes
C16 N6 C27 123.8(3) yes
C16 N6 C28 121.4(3) yes
C27 N6 C28 114.6(3) yes
F1 C1 C2 119.8(3) yes
F1 C1 C6 116.1(3) yes
C2 C1 C6 124.0(4) yes
N3 C2 C1 126.4(4) yes
N3 C2 C3 118.5(3) yes
C1 C2 C3 114.9(3) yes
F2 C3 C2 117.9(3) yes
F2 C3 C4 118.5(3) yes
C2 C3 C4 123.5(3) yes
F3 C4 C3 119.5(3) yes
F3 C4 C5 118.9(3) yes
C3 C4 C5 121.5(3) yes
N2 C5 C4 120.5(3) yes
N2 C5 C6 122.6(3) yes
C4 C5 C6 116.9(3) yes
N1 C6 C1 119.7(3) yes
N1 C6 C5 121.1(3) yes
C1 C6 C5 119.1(3) yes
F4 C7 C8 120.4(3) yes
F4 C7 C12 119.1(3) yes
C8 C7 C12 120.5(4) yes
F5 C8 C7 121.6(4) yes
F5 C8 C9 117.7(3) yes
C7 C8 C9 120.7(3) yes
F6 C9 C8 118.2(3) yes
F6 C9 C10 121.0(3) yes
C8 C9 C10 120.8(3) yes
F7 C10 C9 119.7(3) yes
F7 C10 C11 119.5(3) yes
C9 C10 C11 120.8(4) yes
N1 C11 C10 119.5(3) yes
N1 C11 C12 121.9(3) yes
C10 C11 C12 118.6(3) yes
N2 C12 C7 119.5(3) yes
N2 C12 C11 121.8(3) yes
C7 C12 C11 118.7(3) yes
F8 C15 C16 119.2(3) yes
F8 C15 C20 116.3(3) yes
C16 C15 C20 124.4(3) yes
N6 C16 C15 124.7(3) yes
N6 C16 C17 121.1(3) yes
C15 C16 C17 114.2(3) yes
F9 C17 C16 118.1(3) yes
F9 C17 C18 117.5(3) yes
C16 C17 C18 124.2(3) yes
F10 C18 C17 119.9(3) yes
F10 C18 C19 118.9(3) yes
C17 C18 C19 121.2(3) yes
N5 C19 C18 119.7(3) yes
N5 C19 C20 123.5(3) yes
C18 C19 C20 116.8(3) yes
N4 C20 C15 120.4(3) yes
N4 C20 C19 120.4(3) yes
C15 C20 C19 119.1(3) yes
F11 C21 C22 120.0(3) yes
F11 C21 C26 118.9(3) yes
C22 C21 C26 121.1(3) yes
F12 C22 C21 121.4(3) yes
F12 C22 C23 118.3(3) yes
C21 C22 C23 120.2(3) yes
F13 C23 C22 117.7(3) yes
F13 C23 C24 121.3(3) yes
C22 C23 C24 121.0(3) yes
F14 C24 C23 119.7(3) yes
F14 C24 C25 119.5(3) yes
C23 C24 C25 120.8(3) yes
N4 C25 C24 119.2(3) yes
N4 C25 C26 122.8(3) yes
C24 C25 C26 118.0(3) yes
N5 C26 C21 119.6(3) yes
N5 C26 C25 121.4(3) yes
C21 C26 C25 119.0(3) yes
N3 C13 H13A 109.473 no
N3 C13 H13B 109.467 no
N3 C13 H13C 109.481 no
H13A C13 H13B 109.455 no
H13A C13 H13C 109.484 no
H13B C13 H13C 109.467 no
N3 C14 H14A 109.462 no
N3 C14 H14B 109.465 no
N3 C14 H14C 109.466 no
H14A C14 H14B 109.473 no
H14A C14 H14C 109.487 no
H14B C14 H14C 109.474 no
N6 C27 H27A 109.481 no
N6 C27 H27B 109.469 no
N6 C27 H27C 109.478 no
H27A C27 H27B 109.462 no
H27A C27 H27C 109.471 no
H27B C27 H27C 109.467 no
N6 C28 H28A 109.472 no
N6 C28 H28B 109.475 no
N6 C28 H28C 109.466 no
H28A C28 H28B 109.486 no
H28A C28 H28C 109.461 no
H28B C28 H28C 109.468 no

loop_
_geom_bond_atom_site_label_1
_geom_bond_atom_site_label_2
_geom_bond_distance
_geom_bond_publ_flag
F1 C1 1.354(5) yes
F2 C3 1.344(4) yes
F3 C4 1.349(4) yes
F4 C7 1.333(4) yes
F5 C8 1.338(4) yes
F6 C9 1.347(4) yes
F7 C10 1.344(4) yes
F8 C15 1.358(4) yes
F9 C17 1.343(4) yes
F10 C18 1.340(4) yes
F11 C21 1.341(4) yes
F12 C22 1.341(4) yes
F13 C23 1.343(4) yes
F14 C24 1.339(4) yes
N1 C6 1.337(5) yes
N1 C11 1.348(5) yes
N2 C5 1.325(5) yes
N2 C12 1.346(5) yes
N3 C2 1.375(5) yes
N3 C13 1.467(5) yes
N3 C14 1.450(6) yes
N4 C20 1.345(5) yes
N4 C25 1.342(5) yes
N5 C19 1.323(5) yes
N5 C26 1.348(5) yes
N6 C16 1.357(5) yes
N6 C27 1.469(5) yes
N6 C28 1.471(5) yes
C1 C2 1.371(5) yes
C1 C6 1.419(5) yes
C2 C3 1.448(6) yes
C3 C4 1.350(5) yes
C4 C5 1.416(5) yes
C5 C6 1.442(5) yes
C7 C8 1.343(5) yes
C7 C12 1.431(5) yes
C8 C9 1.415(6) yes
C9 C10 1.351(5) yes
C10 C11 1.416(5) yes
C11 C12 1.426(5) yes
C15 C16 1.394(5) yes
C15 C20 1.403(5) yes
C16 C17 1.443(5) yes
C17 C18 1.345(5) yes
C18 C19 1.429(5) yes
C19 C20 1.449(5) yes
C21 C22 1.341(5) yes
C21 C26 1.420(5) yes
C22 C23 1.422(5) yes
C23 C24 1.346(5) yes
C24 C25 1.427(5) yes
C25 C26 1.430(5) yes
C13 H13A 0.980 no
C13 H13B 0.980 no
C13 H13C 0.980 no
C14 H14A 0.980 no
C14 H14B 0.980 no
C14 H14C 0.980 no
C27 H27A 0.980 no
C27 H27B 0.980 no
C27 H27C 0.980 no
C28 H28A 0.980 no
C28 H28B 0.980 no
C28 H28C 0.980 no

loop_
_geom_contact_atom_site_label_1
_geom_contact_atom_site_label_2
_geom_contact_distance
_geom_contact_publ_flag
_geom_contact_site_symmetry_2
F1 N1 2.678(4) no .
F1 N3 2.865(4) no .
F1 C14 2.730(5) no .
F2 F3 2.656(3) no .
F2 N3 2.734(4) no .
F2 C1 3.597(4) no .
F2 C13 2.827(5) no .
F3 N2 2.740(4) no .
F4 F5 2.719(3) no .
F4 N2 2.742(4) no .
F5 F6 2.675(3) no .
F5 C10 3.597(4) no .
F6 F7 2.712(3) no .
F7 N1 2.741(4) no .
F8 N4 2.687(4) no .
F8 N6 2.834(4) no .
F8 C28 2.707(4) no .
F9 F10 2.634(3) no .
F9 N6 2.777(4) no .
F9 C27 2.709(5) no .
F10 N5 2.731(4) no .
F11 F12 2.710(3) no .
F11 N5 2.735(4) no .
F12 F13 2.684(3) no .
F13 F14 2.708(3) no .
F13 C21 3.594(4) no .
F14 N4 2.741(4) no .
N1 N2 2.848(4) no .
N4 N5 2.861(4) no .
C1 C4 2.773(5) no .
C1 C11 3.594(5) no .
C1 C14 2.965(6) no .
C2 C5 2.890(5) no .
C3 C6 2.778(5) no .
C3 C13 3.026(6) no .
C4 C12 3.584(5) no .
C5 C7 3.587(5) no .
C5 C11 2.681(5) no .
C6 C10 3.587(5) no .
C6 C12 2.695(5) no .
C7 C10 2.791(5) no .
C8 C11 2.799(5) no .
C9 C12 2.791(5) no .
C15 C18 2.776(5) no .
C15 C25 3.581(5) no .
C15 C28 2.963(5) no .
C16 C19 2.899(5) no .
C17 C20 2.783(5) no .
C17 C27 3.002(5) no .
C18 C26 3.588(5) no .
C19 C21 3.573(5) no .
C19 C25 2.668(5) no .
C20 C24 3.596(5) no .
C20 C26 2.707(5) no .
C21 C24 2.789(5) no .
C22 C25 2.808(5) no .
C23 C26 2.790(5) no .
F1 F1 3.568(3) no 3_675
F1 F1 3.283(3) no 3_685
F1 C2 3.285(5) no 1_565
F1 C3 3.293(4) no 1_565
F2 F11 2.903(3) no .
F2 F11 2.884(3) no 1_565
F2 N3 3.478(5) no 1_545
F2 N5 3.415(4) no .
F2 C1 3.373(4) no 1_545
F2 C2 3.209(5) no 1_545
F2 C13 3.290(5) no 1_545
F2 C21 3.072(4) no .
F2 C26 3.355(4) no .
F3 F11 3.308(3) no .
F3 F11 3.508(3) no 1_565
F3 F12 2.871(3) no .
F3 C5 3.314(4) no 1_545
F3 C6 3.355(4) no 1_545
F3 C21 3.416(4) no .
F3 C22 3.202(4) no .
F3 C27 3.537(5) no 4_564
F4 F6 3.593(3) no 1_545
F4 F9 3.304(3) no 4_554
F4 F9 2.851(3) no 4_564
F4 F10 2.807(3) no 4_554
F4 C8 3.260(5) no 1_545
F4 C9 3.230(4) no 1_545
F4 C17 3.097(4) no 4_564
F4 C18 3.485(4) no 4_564
F5 F6 3.309(3) no 1_545
F5 F7 3.422(3) no 2_644
F5 F10 3.113(3) no 4_564
F5 C13 3.346(5) no 4_574
F6 F4 3.593(3) no 1_565
F6 F5 3.309(3) no 1_565
F6 F6 3.152(3) no 2_644
F6 F6 3.152(3) no 2_654
F6 F7 2.947(3) no 2_644
F6 F7 3.309(3) no 2_654
F6 C7 3.381(4) no 1_565
F6 C8 3.226(5) no 1_565
F6 C9 3.068(4) no 2_654
F6 C10 3.170(4) no 2_654
F7 F5 3.422(3) no 2_654
F7 F6 3.309(3) no 2_644
F7 F6 2.947(3) no 2_654
F7 C9 3.558(4) no 2_654
F7 C11 3.282(4) no 1_565
F7 C12 3.292(4) no 1_565
F7 C14 3.471(6) no 3_685
F8 F8 3.245(3) no 2_745
F8 F8 3.245(3) no 2_755
F8 C15 3.538(4) no 1_565
F8 C15 3.564(4) no 2_755
F8 C16 3.583(4) no 1_565
F8 C17 3.477(4) no 1_565
F8 C18 3.411(4) no 1_565
F8 C19 3.383(4) no 1_565
F8 C20 3.440(4) no 1_565
F9 F4 3.304(3) no 4_555
F9 F4 2.851(3) no 4_565
F9 N6 3.244(4) no 1_545
F9 C7 3.172(4) no 4_565
F9 C12 3.598(4) no 4_565
F9 C16 3.489(4) no 1_545
F9 C27 2.973(5) no 1_545
F10 F4 2.807(3) no 4_555
F10 F5 3.113(3) no 4_565
F10 C8 3.529(4) no 4_565
F10 C13 3.195(4) no 1_545
F10 C15 3.462(4) no 1_545
F10 C16 3.471(4) no 1_545
F10 C17 3.507(4) no 1_545
F10 C18 3.599(4) no 1_545
F10 C20 3.595(4) no 1_545
F11 F2 2.884(3) no 1_545
F11 F2 2.903(3) no .
F11 F3 3.508(3) no 1_545
F11 F3 3.308(3) no .
F11 C2 3.592(4) no 1_545
F11 C3 2.932(4) no 1_545
F11 C4 3.275(4) no 1_545
F11 C13 3.532(5) no 1_545
F11 C21 3.541(4) no 1_545
F11 C22 3.538(4) no 1_545
F11 C23 3.412(4) no 1_545
F11 C24 3.312(4) no 1_545
F11 C25 3.320(4) no 1_545
F11 C26 3.416(4) no 1_545
F12 F3 2.871(3) no .
F12 F13 3.097(3) no 1_545
F12 C23 3.388(4) no 1_545
F12 C27 3.469(4) no 4_554
F12 C27 3.514(4) no 4_564
F13 F12 3.097(3) no 1_565
F13 F13 2.869(3) no 3_765
F13 F14 3.157(3) no 3_765
F13 F14 2.801(3) no 3_775
F13 C22 3.556(4) no 1_565
F13 C23 3.028(4) no 3_765
F13 C24 3.187(4) no 3_765
F14 F13 3.157(3) no 3_765
F14 F13 2.801(3) no 3_775
F14 C21 3.371(4) no 1_565
F14 C22 3.336(4) no 1_565
F14 C23 3.458(4) no 1_565
F14 C24 3.597(4) no 1_565
F14 C26 3.543(4) no 1_565
F14 C28 3.458(5) no 2_755
N1 N2 3.455(4) no 1_565
N1 C4 3.489(5) no 1_565
N1 C5 3.297(5) no 1_565
N1 C14 3.378(5) no 3_675
N2 N1 3.455(4) no 1_545
N2 C10 3.472(5) no 1_545
N2 C11 3.294(5) no 1_545
N3 F2 3.478(5) no 1_565
N4 N5 3.232(4) no 1_565
N4 C19 3.582(5) no 1_565
N4 C26 3.440(5) no 1_565
N4 C28 3.279(5) no 2_745
N5 F2 3.415(4) no .
N5 N4 3.232(4) no 1_545
N5 C13 3.521(5) no 1_545
N5 C20 3.466(5) no 1_545
N5 C25 3.586(5) no 1_545
N6 F9 3.244(4) no 1_565
C1 F2 3.373(4) no 1_565
C1 C3 3.320(6) no 1_565
C1 C4 3.485(5) no 1_565
C2 F1 3.285(5) no 1_545
C2 F2 3.209(5) no 1_565
C2 F11 3.592(4) no 1_565
C3 F1 3.293(4) no 1_545
C3 F11 2.932(4) no 1_565
C3 C1 3.320(6) no 1_545
C4 F11 3.275(4) no 1_565
C4 N1 3.489(5) no 1_545
C4 C1 3.485(5) no 1_545
C4 C6 3.346(5) no 1_545
C5 F3 3.314(4) no 1_565
C5 N1 3.297(5) no 1_545
C6 F3 3.355(4) no 1_565
C6 C4 3.346(5) no 1_565
C7 F6 3.381(4) no 1_545
C7 F9 3.172(4) no 4_564
C7 C9 3.262(6) no 1_545
C7 C10 3.390(5) no 1_545
C8 F4 3.260(5) no 1_565
C8 F6 3.226(5) no 1_545
C8 F10 3.529(4) no 4_564
C9 F4 3.230(4) no 1_565
C9 F6 3.068(4) no 2_644
C9 F7 3.558(4) no 2_644
C9 C7 3.262(6) no 1_565
C10 F6 3.170(4) no 2_644
C10 N2 3.472(5) no 1_565
C10 C7 3.390(5) no 1_565
C10 C12 3.291(5) no 1_565
C11 F7 3.282(4) no 1_545
C11 N2 3.294(5) no 1_565
C12 F7 3.292(4) no 1_545
C12 F9 3.598(4) no 4_564
C12 C10 3.291(5) no 1_545
C13 F2 3.290(5) no 1_565
C13 F5 3.346(5) no 4_575
C13 F10 3.195(4) no 1_565
C13 F11 3.532(5) no 1_565
C13 N5 3.521(5) no 1_565
C14 F7 3.471(6) no 3_685
C14 N1 3.378(5) no 3_675
C15 F8 3.538(4) no 1_545
C15 F8 3.564(4) no 2_745
C15 F10 3.462(4) no 1_565
C15 C17 3.599(5) no 1_565
C15 C18 3.275(5) no 1_565
C15 C19 3.528(5) no 1_565
C16 F8 3.583(4) no 1_545
C16 F9 3.489(4) no 1_565
C16 F10 3.471(4) no 1_565
C16 C17 3.582(5) no 1_565
C16 C18 3.545(5) no 1_565
C17 F4 3.097(4) no 4_565
C17 F8 3.477(4) no 1_545
C17 F10 3.507(4) no 1_565
C17 C15 3.599(5) no 1_545
C17 C16 3.582(5) no 1_545
C18 F4 3.485(4) no 4_565
C18 F8 3.411(4) no 1_545
C18 F10 3.599(4) no 1_565
C18 C15 3.275(5) no 1_545
C18 C16 3.545(5) no 1_545
C19 F8 3.383(4) no 1_545
C19 N4 3.582(5) no 1_545
C19 C15 3.528(5) no 1_545
C19 C20 3.583(5) no 1_545
C20 F8 3.440(4) no 1_545
C20 F10 3.595(4) no 1_565
C20 N5 3.466(5) no 1_565
C20 C19 3.583(5) no 1_565
C21 F2 3.072(4) no .
C21 F3 3.416(4) no .
C21 F11 3.541(4) no 1_565
C21 F14 3.371(4) no 1_545
C21 C23 3.553(5) no 1_545
C21 C24 3.176(5) no 1_545
C21 C25 3.455(5) no 1_545
C22 F3 3.202(4) no .
C22 F11 3.538(4) no 1_565
C22 F13 3.556(4) no 1_545
C22 F14 3.336(4) no 1_545
C22 C23 3.539(5) no 1_545
C22 C24 3.425(5) no 1_545
C23 F11 3.412(4) no 1_565
C23 F12 3.388(4) no 1_565
C23 F13 3.028(4) no 3_765
C23 F14 3.458(4) no 1_545
C23 C21 3.553(5) no 1_565
C23 C22 3.539(5) no 1_565
C24 F11 3.312(4) no 1_565
C24 F13 3.187(4) no 3_765
C24 F14 3.597(4) no 1_545
C24 C21 3.176(5) no 1_565
C24 C22 3.425(5) no 1_565
C25 F11 3.320(4) no 1_565
C25 N5 3.586(5) no 1_565
C25 C21 3.455(5) no 1_565
C25 C26 3.561(5) no 1_565
C26 F2 3.355(4) no .
C26 F11 3.416(4) no 1_565
C26 F14 3.543(4) no 1_545
C26 N4 3.440(5) no 1_545
C26 C25 3.561(5) no 1_545
C27 F3 3.537(5) no 4_565
C27 F9 2.973(5) no 1_565
C27 F12 3.469(4) no 4_555
C27 F12 3.514(4) no 4_565
C28 F14 3.458(5) no 2_745
C28 N4 3.279(5) no 2_755
F1 H14A 2.4976 no .
F1 H14B 2.4955 no .
F2 H13B 2.2589 no .
F2 H13C 3.1433 no .
F8 H28A 2.5443 no .
F8 H28B 2.4189 no .
F9 H27A 2.6957 no .
F9 H27B 2.3185 no .
C1 H14A 2.8001 no .
C1 H14B 3.0738 no .
C2 H13A 2.9736 no .
C2 H13B 2.5281 no .
C2 H13C 3.1827 no .
C2 H14A 2.5856 no .
C2 H14B 2.8401 no .
C2 H14C 3.2294 no .
C3 H13B 2.6298 no .
C13 H14A 3.2661 no .
C13 H14B 2.7435 no .
C13 H14C 2.5603 no .
C14 H13A 2.6129 no .
C14 H13B 3.2710 no .
C14 H13C 2.6920 no .
C15 H28A 3.1418 no .
C15 H28B 2.7479 no .
C16 H27A 3.0182 no .
C16 H27B 2.5749 no .
C16 H27C 3.1848 no .
C16 H28A 2.9009 no .
C16 H28B 2.5764 no .
C16 H28C 3.2162 no .
C17 H27A 3.3023 no .
C17 H27B 2.7172 no .
C27 H28A 2.8699 no .
C27 H28B 3.2661 no .
C27 H28C 2.5310 no .
C28 H27A 2.8509 no .
C28 H27B 3.2735 no .
C28 H27C 2.5432 no .
H13A H14A 3.5414 no .
H13A H14B 2.5602 no .
H13A H14C 2.7479 no .
H13B H14B 3.5749 no .
H13B H14C 3.4848 no .
H13C H14A 3.5038 no .
H13C H14B 3.1493 no .
H13C H14C 2.4484 no .
H27A H28A 3.4501 no .
H27A H28B 3.5426 no .
H27A H28C 2.6360 no .
H27B H28A 3.5747 no .
H27B H28C 3.4730 no .
H27C H28A 2.6682 no .
H27C H28B 3.4812 no .
H27C H28C 2.4654 no .
F1 H14A 3.4197 no 1_565
F1 H14A 2.7596 no 3_675
F2 H13A 2.8914 no 1_545
F2 H13B 3.0959 no 1_545
F3 H27A 3.4960 no 4_564
F3 H27B 3.3681 no 4_564
F3 H27C 3.1692 no 4_564
F4 H27B 2.7720 no 4_564
F5 H13A 2.6350 no 4_574
F5 H13C 2.7015 no 4_564
F5 H13C 3.2171 no 4_574
F5 H14B 3.4369 no 4_574
F5 H14C 3.4698 no 4_564
F5 H14C 3.3972 no 4_574
F6 H14C 3.0041 no 4_574
F7 H14B 2.9696 no 3_685
F7 H14C 3.0005 no 3_675
F7 H14C 3.1681 no 3_685
F8 H28A 3.5073 no 2_745
F8 H28B 2.6807 no 2_755
F9 H27B 2.5925 no 1_545
F9 H27C 2.7627 no 1_545
F10 H13A 2.9105 no 1_545
F10 H13B 3.2121 no 1_545
F10 H13C 2.9300 no 1_545
F11 H13B 2.6351 no 1_545
F12 H27A 2.5188 no 4_554
F12 H27C 2.6207 no 4_564
F13 H27A 3.3400 no 4_564
F13 H27C 3.2531 no 4_564
F13 H28C 2.7463 no 4_564
F14 H28A 3.3019 no 2_745
F14 H28B 3.4331 no 2_755
F14 H28C 3.2573 no 2_745
F14 H28C 2.6624 no 2_755
N1 H14A 2.7588 no 3_675
N1 H14C 3.2038 no 3_675
N2 H27B 2.8944 no 4_564
N3 H14B 3.3575 no 1_545
N4 H28A 2.8791 no 2_745
N4 H28B 3.1147 no 2_745
N4 H28B 3.2326 no 2_755
N4 H28C 3.3043 no 2_745
N5 H13A 3.2697 no 1_545
N5 H13B 2.9237 no 1_545
N6 H28A 3.2619 no 1_545
C1 H14A 3.2436 no 3_675
C6 H14A 3.2265 no 3_675
C7 H27B 3.5300 no 4_564
C10 H14C 3.4087 no 3_675
C11 H14C 3.5177 no 3_675
C12 H27B 3.5843 no 4_564
C13 H13A 3.4592 no 1_545
C14 H14B 3.3972 no 1_545
C16 H28A 3.3659 no 1_545
C17 H28A 3.5866 no 1_545
C20 H28A 3.5620 no 2_745
C20 H28B 3.3478 no 2_745
C21 H13B 3.5740 no 1_545
C22 H27C 3.5561 no 4_564
C24 H28C 3.2447 no 2_745
C25 H28A 3.4663 no 2_745
C25 H28B 3.5193 no 2_745
C25 H28C 3.2694 no 2_745
C27 H27C 3.5730 no 1_545
C28 H28A 3.4153 no 1_545
H13A F2 2.8914 no 1_565
H13A F5 2.6350 no 4_575
H13A F10 2.9105 no 1_565
H13A N5 3.2697 no 1_565
H13A C13 3.4592 no 1_565
H13A H13B 3.4522 no 1_565
H13A H13C 2.8789 no 1_565
H13B F2 3.0959 no 1_565
H13B F10 3.2121 no 1_565
H13B F11 2.6351 no 1_565
H13B N5 2.9237 no 1_565
H13B C21 3.5740 no 1_565
H13B H13A 3.4522 no 1_545
H13C F5 2.7015 no 4_565
H13C F5 3.2171 no 4_575
H13C F10 2.9300 no 1_565
H13C H13A 2.8789 no 1_545
H14A F1 3.4197 no 1_545
H14A F1 2.7596 no 3_675
H14A N1 2.7588 no 3_675
H14A C1 3.2436 no 3_675
H14A C6 3.2265 no 3_675
H14A H14B 3.1775 no 1_545
H14B F5 3.4369 no 4_575
H14B F7 2.9696 no 3_685
H14B N3 3.3575 no 1_565
H14B C14 3.3972 no 1_565
H14B H14A 3.1775 no 1_565
H14B H14C 3.1437 no 1_565
H14C F5 3.4698 no 4_565
H14C F5 3.3972 no 4_575
H14C F6 3.0041 no 4_575
H14C F7 3.0005 no 3_675
H14C F7 3.1681 no 3_685
H14C N1 3.2038 no 3_675
H14C C10 3.4087 no 3_675
H14C C11 3.5177 no 3_675
H14C H14B 3.1437 no 1_545
H27A F3 3.4960 no 4_565
H27A F12 2.5188 no 4_555
H27A F13 3.3400 no 4_565
H27A H27C 2.7868 no 1_545
H27B F3 3.3681 no 4_565
H27B F4 2.7720 no 4_565
H27B F9 2.5925 no 1_565
H27B N2 2.8944 no 4_565
H27B C7 3.5300 no 4_565
H27B C12 3.5843 no 4_565
H27C F3 3.1692 no 4_565
H27C F9 2.7627 no 1_565
H27C F12 2.6207 no 4_565
H27C F13 3.2531 no 4_565
H27C C22 3.5561 no 4_565
H27C C27 3.5730 no 1_565
H27C H27A 2.7868 no 1_565
H28A F8 3.5073 no 2_755
H28A F14 3.3019 no 2_755
H28A N4 2.8791 no 2_755
H28A N6 3.2619 no 1_565
H28A C16 3.3659 no 1_565
H28A C17 3.5866 no 1_565
H28A C20 3.5620 no 2_755
H28A C25 3.4663 no 2_755
H28A C28 3.4153 no 1_565
H28A H28B 3.0234 no 1_565
H28A H28C 3.4246 no 1_565
H28B F8 2.6807 no 2_745
H28B F14 3.4331 no 2_745
H28B N4 3.2326 no 2_745
H28B N4 3.1147 no 2_755
H28B C20 3.3478 no 2_755
H28B C25 3.5193 no 2_755
H28B H28A 3.0234 no 1_545
H28C F13 2.7463 no 4_565
H28C F14 2.6624 no 2_745
H28C F14 3.2573 no 2_755
H28C N4 3.3043 no 2_755
H28C C24 3.2447 no 2_755
H28C C25 3.2694 no 2_755
H28C H28A 3.4246 no 1_545

loop_
_geom_torsion_atom_site_label_1
_geom_torsion_atom_site_label_2
_geom_torsion_atom_site_label_3
_geom_torsion_atom_site_label_4
_geom_torsion
_geom_torsion_publ_flag
C6 N1 C11 C10 178.9(3) no
C6 N1 C11 C12 -0.5(5) no
C11 N1 C6 C1 179.4(3) no
C11 N1 C6 C5 2.3(5) no
C5 N2 C12 C7 -177.4(3) no
C5 N2 C12 C11 0.8(5) no
C12 N2 C5 C4 -179.7(3) no
C12 N2 C5 C6 1.0(5) no
C13 N3 C2 C1 -131.3(4) no
C13 N3 C2 C3 52.8(5) no
C14 N3 C2 C1 21.4(6) no
C14 N3 C2 C3 -154.5(4) no
C20 N4 C25 C24 -179.9(3) no
C20 N4 C25 C26 0.5(5) no
C25 N4 C20 C15 179.5(3) no
C25 N4 C20 C19 -2.1(5) no
C19 N5 C26 C21 178.9(3) no
C19 N5 C26 C25 -0.6(5) no
C26 N5 C19 C18 -179.7(3) no
C26 N5 C19 C20 -1.0(5) no
C27 N6 C16 C15 149.0(3) no
C27 N6 C16 C17 -33.3(5) no
C28 N6 C16 C15 -24.4(6) no
C28 N6 C16 C17 153.3(3) no
F1 C1 C2 N3 6.8(6) no
F1 C1 C2 C3 -177.1(3) no
F1 C1 C6 N1 -1.1(5) no
F1 C1 C6 C5 176.1(3) no
C2 C1 C6 N1 -178.2(3) no
C2 C1 C6 C5 -1.0(6) no
C6 C1 C2 N3 -176.2(3) no
C6 C1 C2 C3 -0.2(5) no
N3 C2 C3 F2 1.4(5) no
N3 C2 C3 C4 177.9(3) no
C1 C2 C3 F2 -174.9(3) no
C1 C2 C3 C4 1.5(5) no
F2 C3 C4 F3 -2.3(5) no
F2 C3 C4 C5 174.7(3) no
C2 C3 C4 F3 -178.8(3) no
C2 C3 C4 C5 -1.7(6) no
F3 C4 C5 N2 -1.8(5) no
F3 C4 C5 C6 177.5(3) no
C3 C4 C5 N2 -178.9(3) no
C3 C4 C5 C6 0.5(5) no
N2 C5 C6 N1 -2.7(6) no
N2 C5 C6 C1 -179.8(3) no
C4 C5 C6 N1 178.0(3) no
C4 C5 C6 C1 0.8(5) no
F4 C7 C8 F5 -0.5(6) no
F4 C7 C8 C9 178.9(3) no
F4 C7 C12 N2 1.0(5) no
F4 C7 C12 C11 -177.2(3) no
C8 C7 C12 N2 -179.9(3) no
C8 C7 C12 C11 1.8(5) no
C12 C7 C8 F5 -179.5(3) no
C12 C7 C8 C9 -0.1(6) no
F5 C8 C9 F6 -2.9(5) no
F5 C8 C9 C10 178.3(3) no
C7 C8 C9 F6 177.6(3) no
C7 C8 C9 C10 -1.2(6) no
F6 C9 C10 F7 1.7(6) no
F6 C9 C10 C11 -178.1(3) no
C8 C9 C10 F7 -179.6(3) no
C8 C9 C10 C11 0.6(6) no
F7 C10 C11 N1 1.9(5) no
F7 C10 C11 C12 -178.7(3) no
C9 C10 C11 N1 -178.3(3) no
C9 C10 C11 C12 1.1(5) no
N1 C11 C12 N2 -1.1(6) no
N1 C11 C12 C7 177.1(3) no
C10 C11 C12 N2 179.5(3) no
C10 C11 C12 C7 -2.3(5) no
F8 C15 C16 N6 -6.7(5) no
F8 C15 C16 C17 175.5(3) no
F8 C15 C20 N4 3.0(5) no
F8 C15 C20 C19 -175.4(3) no
C16 C15 C20 N4 -179.5(3) no
C16 C15 C20 C19 2.1(5) no
C20 C15 C16 N6 175.9(3) no
C20 C15 C16 C17 -1.9(5) no
N6 C16 C17 F9 -1.4(5) no
N6 C16 C17 C18 -177.9(3) no
C15 C16 C17 F9 176.5(3) no
C15 C16 C17 C18 0.0(5) no
F9 C17 C18 F10 2.0(5) no
F9 C17 C18 C19 -174.9(3) no
C16 C17 C18 F10 178.5(3) no
C16 C17 C18 C19 1.6(5) no
F10 C18 C19 N5 0.5(5) no
F10 C18 C19 C20 -178.3(3) no
C17 C18 C19 N5 177.4(3) no
C17 C18 C19 C20 -1.4(5) no
N5 C19 C20 N4 2.5(5) no
N5 C19 C20 C15 -179.1(3) no
C18 C19 C20 N4 -178.8(3) no
C18 C19 C20 C15 -0.4(5) no
F11 C21 C22 F12 -0.5(5) no
F11 C21 C22 C23 -178.0(3) no
F11 C21 C26 N5 -2.8(5) no
F11 C21 C26 C25 176.7(3) no
C22 C21 C26 N5 178.6(3) no
C22 C21 C26 C25 -1.9(5) no
C26 C21 C22 F12 178.1(3) no
C26 C21 C22 C23 0.6(5) no
F12 C22 C23 F13 3.6(5) no
F12 C22 C23 C24 -176.8(3) no
C21 C22 C23 F13 -178.8(3) no
C21 C22 C23 C24 0.7(5) no
F13 C23 C24 F14 -1.4(5) no
F13 C23 C24 C25 178.9(3) no
C22 C23 C24 F14 179.0(3) no
C22 C23 C24 C25 -0.7(5) no
F14 C24 C25 N4 0.1(5) no
F14 C24 C25 C26 179.7(3) no
C23 C24 C25 N4 179.8(3) no
C23 C24 C25 C26 -0.6(5) no
N4 C25 C26 N5 0.9(5) no
N4 C25 C26 C21 -178.6(3) no
C24 C25 C26 N5 -178.6(3) no
C24 C25 C26 C21 1.9(5) no
